data_4077803
loop_
_publ_author_name
'Morton, Colin'
'Munslow, Ian J.'
'Sanders, Christopher J.'
'Alcock, Nathaniel W.'
'Scott, Peter'

_publ_section_title
;
 Triamidoamine Chemistry of Zirconium
;
_journal_issue 22
_journal_name_full Organometallics
_journal_page_first 4608
_journal_paper_doi 10.1021/om990347e
_journal_volume 18
_journal_year 1999
_chemical_formula_sum 'C26 H63 N5 Si3 Zr'
_chemical_formula_weight 621.30
_chemical_name_systematic
; 
 ? 
;
_space_group_IT_number 2
_symmetry_cell_setting triclinic
_symmetry_space_group_name_Hall '-P 1'
_symmetry_space_group_name_H-M 'P -1'
_atom_sites_solution_hydrogens geom
_atom_sites_solution_primary direct
_atom_sites_solution_secondary difmap
_audit_creation_method SHELXL
_cell_angle_alpha 106.48
_cell_angle_beta 103.5540(10)
_cell_angle_gamma 95.8210(10)
_cell_formula_units_Z 2
_cell_length_a 9.69980(10)
_cell_length_b 13.1685(3)
_cell_length_c 15.2304(4)
_cell_measurement_reflns_used 5578
_cell_measurement_temperature 180(2)
_cell_measurement_theta_max 20
_cell_measurement_theta_min 3
_cell_volume 1783.87(7)
_computing_structure_refinement 'SHELXL-96 (Sheldrick, 1996)'
_computing_structure_solution 'SHELXS-96 (Sheldrick, 1990)'
_diffrn_ambient_temperature 180(2)
_diffrn_radiation_monochromator graphite
_diffrn_radiation_source 'fine-focus sealed tube'
_diffrn_radiation_type MoK\a
_diffrn_radiation_wavelength 0.71073
_diffrn_reflns_av_R_equivalents 0.0275
_diffrn_reflns_av_sigmaI/netI 0.0867
_diffrn_reflns_limit_h_max 12
_diffrn_reflns_limit_h_min -12
_diffrn_reflns_limit_k_max 16
_diffrn_reflns_limit_k_min -17
_diffrn_reflns_limit_l_max 20
_diffrn_reflns_limit_l_min -8
_diffrn_reflns_number 10552
_diffrn_reflns_theta_max 28.34
_diffrn_reflns_theta_min 1.64
_exptl_absorpt_coefficient_mu 0.430
_exptl_absorpt_correction_T_max 0.93
_exptl_absorpt_correction_T_min 0.77
_exptl_absorpt_correction_type psi-scan
_exptl_crystal_colour Colourless
_exptl_crystal_density_diffrn 1.157
_exptl_crystal_description Block
_exptl_crystal_F_000 672
_exptl_crystal_size_max 0.4
_exptl_crystal_size_mid 0.1
_exptl_crystal_size_min 0.07
_refine_diff_density_max 0.537
_refine_diff_density_min -0.852
_refine_diff_density_rms 0.080
_refine_ls_extinction_method none
_refine_ls_goodness_of_fit_all 0.907
_refine_ls_goodness_of_fit_obs 0.945
_refine_ls_matrix_type full
_refine_ls_number_parameters 333
_refine_ls_number_reflns 7706
_refine_ls_number_restraints 0
_refine_ls_restrained_S_all 0.907
_refine_ls_restrained_S_obs 0.945
_refine_ls_R_factor_all 0.0798
_refine_ls_R_factor_obs 0.0450
_refine_ls_shift/esd_max 0.001
_refine_ls_shift/esd_mean 0.000
_refine_ls_structure_factor_coef Fsqd
_refine_ls_weighting_details 'w=1/[\s^2^(Fo^2^)+(0.0515P)^2^+0.0000P] where P=(Fo^2^+2Fc^2^)/3'
_refine_ls_weighting_scheme calc
_refine_ls_wR_factor_all 0.1082
_refine_ls_wR_factor_obs 0.0929
_reflns_number_observed 5321
_reflns_number_total 7706
_reflns_observed_criterion >2sigma(I)
_cod_data_source_file om990347e.cif
_cod_data_source_block 'chi_compound_2_in_Scott_and_co-workers_Triamidoamine chemistry....'
_cod_depositor_comments
;
The following automatic conversions were performed:

'_symmetry_cell_setting' value 'Triclinic' changed to 'triclinic'
according to /home/saulius/struct/CIF-dictionaries/cif_core.dic
dictionary named 'cif_core.dic' version 2.4.2 from 2011-04-26.

Automatic conversion script
Id: cif_fix_values 1715 2011-07-08 13:25:40Z adriana 

The following automatic conversions were performed:

'_refine_ls_weighting_scheme' value 'calc
w=1/[\s^2^(Fo^2^)+(0.0515P)^2^+0.0000P] where P=(Fo^2^+2Fc^2^)/3' was
changed to 'calc'. New tag '_refine_ls_weighting_details' was
created. The value of the new tag was set to
'w=1/[\s^2^(Fo^2^)+(0.0515P)^2^+0.0000P] where P=(Fo^2^+2Fc^2^)/3'.

Automatic conversion script
Id: cif_fix_values 3143 2015-03-26 13:38:13Z robertas 
;
_cod_original_cell_volume 1783.89(6)
_cod_original_sg_symbol_H-M P-1
_cod_database_code 4077803

loop_
_symmetry_equiv_pos_as_xyz
'x, y, z'
'-x, -y, -z'

loop_
_atom_site_aniso_label
_atom_site_aniso_U_11
_atom_site_aniso_U_22
_atom_site_aniso_U_33
_atom_site_aniso_U_23
_atom_site_aniso_U_13
_atom_site_aniso_U_12
Zr1 0.01864(15) 0.02206(16) 0.02240(17) 0.00602(13) 0.00409(12) 0.00280(11)
Si1 0.0228(4) 0.0245(4) 0.0268(5) 0.0103(4) 0.0073(4) 0.0059(4)
Si2 0.0247(4) 0.0255(5) 0.0263(5) 0.0086(4) 0.0051(4) 0.0074(4)
Si3 0.0476(6) 0.0264(5) 0.0287(5) 0.0087(4) 0.0142(5) 0.0092(4)
N1 0.0199(12) 0.0242(13) 0.0227(14) 0.0062(11) 0.0044(11) 0.0043(10)
N2 0.0216(13) 0.0261(14) 0.0232(14) 0.0049(12) 0.0012(11) 0.0037(11)
N3 0.0186(12) 0.0231(13) 0.0283(15) 0.0046(12) 0.0024(11) 0.0024(10)
N4 0.0320(14) 0.0255(14) 0.0205(14) 0.0067(12) 0.0063(12) 0.0022(11)
N5 0.0231(13) 0.0256(14) 0.0296(15) 0.0035(12) 0.0052(12) -0.0012(11)
C1 0.051(2) 0.035(2) 0.057(3) -0.006(2) 0.021(2) -0.0095(18)
C2 0.069(3) 0.059(3) 0.033(2) 0.011(2) 0.015(2) 0.023(2)
C3 0.049(2) 0.039(2) 0.054(3) 0.002(2) 0.015(2) 0.0205(18)
C4 0.0327(18) 0.0301(17) 0.0288(18) 0.0085(15) 0.0116(15) 0.0073(14)
C5 0.041(2) 0.0344(19) 0.041(2) 0.0145(17) 0.0160(18) 0.0014(16)
C6 0.0348(19) 0.039(2) 0.038(2) 0.0185(17) 0.0087(16) 0.0150(16)
C7 0.0213(16) 0.0346(18) 0.0302(18) 0.0109(15) 0.0039(14) 0.0101(14)
C8 0.0183(15) 0.0398(19) 0.0345(19) 0.0109(16) 0.0047(14) 0.0062(14)
C9 0.0242(16) 0.0281(17) 0.038(2) 0.0068(16) 0.0041(15) -0.0006(14)
C10 0.0290(17) 0.0249(17) 0.038(2) 0.0092(16) 0.0066(15) 0.0041(14)
C11 0.0307(18) 0.038(2) 0.038(2) 0.0085(17) -0.0013(16) 0.0138(16)
C12 0.039(2) 0.043(2) 0.046(2) 0.0203(19) 0.0152(18) 0.0140(17)
C13 0.0340(18) 0.0315(18) 0.0291(19) 0.0063(16) 0.0063(15) 0.0110(15)
C14 0.054(2) 0.054(2) 0.041(2) 0.016(2) 0.022(2) 0.008(2)
C15 0.047(2) 0.062(3) 0.039(2) 0.004(2) 0.0147(19) 0.029(2)
C16 0.048(2) 0.043(2) 0.033(2) 0.0048(18) 0.0054(18) 0.0107(18)
C17 0.0324(18) 0.0336(19) 0.0271(19) 0.0073(16) -0.0027(15) 0.0066(15)
C18 0.044(2) 0.0321(18) 0.0208(17) 0.0084(15) 0.0056(15) 0.0080(16)
C19 0.069(3) 0.041(2) 0.043(2) 0.012(2) 0.010(2) 0.023(2)
C20 0.048(2) 0.0282(18) 0.043(2) 0.0067(17) 0.0134(18) 0.0069(16)
C21 0.076(3) 0.036(2) 0.036(2) 0.0182(18) 0.030(2) 0.010(2)
C22 0.108(4) 0.100(4) 0.047(3) 0.033(3) 0.042(3) 0.020(3)
C23 0.083(4) 0.120(5) 0.077(4) 0.049(3) 0.054(3) 0.030(3)
C24 0.226(7) 0.048(3) 0.116(5) 0.035(3) 0.118(5) 0.003(4)
C25 0.0315(19) 0.047(2) 0.039(2) 0.0039(19) 0.0037(17) -0.0049(17)
C26 0.0308(19) 0.039(2) 0.055(3) 0.0096(19) 0.0145(18) 0.0027(16)

loop_
_atom_site_label
_atom_site_type_symbol
_atom_site_fract_x
_atom_site_fract_y
_atom_site_fract_z
_atom_site_U_iso_or_equiv
_atom_site_thermal_displace_type
_atom_site_occupancy
_atom_site_calc_flag
_atom_site_refinement_flags
Zr1 Zr 0.21985(3) 0.19233(2) 0.80035(2) 0.02161(9) Uani 1 d .
Si1 Si 0.09978(9) 0.22432(7) 1.00110(6) 0.0241(2) Uani 1 d .
Si2 Si 0.35639(9) -0.04984(7) 0.78661(6) 0.0256(2) Uani 1 d .
Si3 Si 0.21004(11) 0.37700(7) 0.67434(7) 0.0334(2) Uani 1 d .
N1 N 0.0887(2) 0.24063(19) 0.89041(17) 0.0228(6) Uani 1 d .
N2 N -0.0324(3) 0.1048(2) 0.70159(18) 0.0252(6) Uani 1 d .
N3 N 0.2180(2) 0.02439(19) 0.77389(18) 0.0249(6) Uani 1 d .
N4 N 0.1805(3) 0.2464(2) 0.67947(17) 0.0265(6) Uani 1 d .
N5 N 0.4299(3) 0.2699(2) 0.86798(19) 0.0280(6) Uani 1 d .
C1 C 0.2343(4) 0.4410(3) 1.1072(3) 0.0522(11) Uani 1 d .
H1A H 0.2328 0.5086 1.1549 0.078 Uiso 1 calc R
H1B H 0.2227 0.4522 1.0451 0.078 Uiso 1 calc R
H1C H 0.3264 0.4177 1.1258 0.078 Uiso 1 calc R
C2 C 0.1348(5) 0.3329(3) 1.1968(3) 0.0532(11) Uani 1 d .
H2A H 0.1421 0.4003 1.2474 0.080 Uiso 1 calc R
H2B H 0.2242 0.3044 1.2100 0.080 Uiso 1 calc R
H2C H 0.0536 0.2803 1.1942 0.080 Uiso 1 calc R
C3 C -0.0307(4) 0.3984(3) 1.0809(3) 0.0489(10) Uani 1 d .
H3A H -0.0229 0.4657 1.1317 0.073 Uiso 1 calc R
H3B H -0.1109 0.3455 1.0792 0.073 Uiso 1 calc R
H3C H -0.0481 0.4119 1.0195 0.073 Uiso 1 calc R
C4 C 0.1104(3) 0.3543(3) 1.1003(2) 0.0300(7) Uani 1 d .
C5 C -0.0618(4) 0.1281(3) 0.9952(2) 0.0381(9) Uani 1 d .
H5A H -0.1497 0.1557 0.9743 0.057 Uiso 1 calc R
H5B H -0.0545 0.1209 1.0583 0.057 Uiso 1 calc R
H5C H -0.0654 0.0576 0.9497 0.057 Uiso 1 calc R
C6 C 0.2626(3) 0.1630(3) 1.0338(2) 0.0356(8) Uani 1 d .
H6A H 0.3494 0.2122 1.0393 0.053 Uiso 1 calc R
H6B H 0.2547 0.0945 0.9844 0.053 Uiso 1 calc R
H6C H 0.2690 0.1504 1.0949 0.053 Uiso 1 calc R
C7 C -0.0576(3) 0.2486(3) 0.8360(2) 0.0288(7) Uani 1 d .
H7A H -0.0489 0.3033 0.8035 0.035 Uiso 1 calc R
H7B H -0.1175 0.2708 0.8801 0.035 Uiso 1 calc R
C8 C -0.1285(3) 0.1386(3) 0.7624(2) 0.0315(8) Uani 1 d .
H8A H -0.1447 0.0851 0.7950 0.038 Uiso 1 calc R
H8B H -0.2230 0.1434 0.7229 0.038 Uiso 1 calc R
C9 C -0.0336(3) -0.0123(2) 0.6727(2) 0.0323(8) Uani 1 d .
H9A H -0.0053 -0.0351 0.6127 0.039 Uiso 1 calc R
H9B H -0.1321 -0.0514 0.6613 0.039 Uiso 1 calc R
C10 C 0.0704(3) -0.0400(2) 0.7502(2) 0.0312(8) Uani 1 d .
H10A H 0.0357 -0.0250 0.8079 0.037 Uiso 1 calc R
H10B H 0.0744 -0.1177 0.7284 0.037 Uiso 1 calc R
C11 C 0.5252(3) 0.0349(3) 0.8756(2) 0.0376(9) Uani 1 d .
H11A H 0.5003 0.0866 0.9273 0.056 Uiso 1 calc R
H11B H 0.5791 0.0739 0.8445 0.056 Uiso 1 calc R
H11C H 0.5846 -0.0113 0.9016 0.056 Uiso 1 calc R
C12 C 0.3084(4) -0.1630(3) 0.8326(3) 0.0404(9) Uani 1 d .
H12A H 0.2876 -0.1337 0.8939 0.061 Uiso 1 calc R
H12B H 0.3893 -0.2015 0.8410 0.061 Uiso 1 calc R
H12C H 0.2231 -0.2128 0.7869 0.061 Uiso 1 calc R
C13 C 0.3980(3) -0.1118(3) 0.6682(2) 0.0323(8) Uani 1 d .
C14 C 0.4318(4) -0.0247(3) 0.6238(3) 0.0482(10) Uani 1 d .
H14A H 0.4504 -0.0581 0.5624 0.072 Uiso 1 calc R
H14B H 0.5172 0.0275 0.6666 0.072 Uiso 1 calc R
H14C H 0.3495 0.0123 0.6139 0.072 Uiso 1 calc R
C15 C 0.5294(4) -0.1686(3) 0.6841(3) 0.0499(11) Uani 1 d .
H15A H 0.5473 -0.2028 0.6227 0.075 Uiso 1 calc R
H15B H 0.5096 -0.2235 0.7137 0.075 Uiso 1 calc R
H15C H 0.6145 -0.1155 0.7259 0.075 Uiso 1 calc R
C16 C 0.2683(4) -0.1952(3) 0.5973(3) 0.0435(9) Uani 1 d .
H16A H 0.2912 -0.2253 0.5368 0.065 Uiso 1 calc R
H16B H 0.1841 -0.1604 0.5864 0.065 Uiso 1 calc R
H16C H 0.2471 -0.2531 0.6234 0.065 Uiso 1 calc R
C17 C -0.0650(3) 0.1418(3) 0.6171(2) 0.0334(8) Uani 1 d .
H17A H -0.1110 0.2062 0.6307 0.040 Uiso 1 calc R
H17B H -0.1326 0.0845 0.5624 0.040 Uiso 1 calc R
C18 C 0.0753(3) 0.1692(3) 0.5931(2) 0.0329(8) Uani 1 d .
H18A H 0.1146 0.1029 0.5714 0.039 Uiso 1 calc R
H18B H 0.0572 0.2015 0.5412 0.039 Uiso 1 calc R
C19 C 0.0322(4) 0.4213(3) 0.6383(3) 0.0513(11) Uani 1 d .
H19A H -0.0224 0.3746 0.5744 0.077 Uiso 1 calc R
H19B H 0.0497 0.4959 0.6383 0.077 Uiso 1 calc R
H19C H -0.0231 0.4165 0.6837 0.077 Uiso 1 calc R
C20 C 0.3085(4) 0.4702(3) 0.7961(2) 0.0406(9) Uani 1 d .
H20A H 0.4100 0.4622 0.8107 0.061 Uiso 1 calc R
H20B H 0.2651 0.4525 0.8431 0.061 Uiso 1 calc R
H20C H 0.3021 0.5446 0.7983 0.061 Uiso 1 calc R
C21 C 0.3145(5) 0.3957(3) 0.5856(3) 0.0457(10) Uani 1 d .
C22 C 0.2274(6) 0.3379(4) 0.4816(3) 0.0793(16) Uani 1 d .
H22A H 0.2784 0.3583 0.4390 0.119 Uiso 1 calc R
H22B H 0.1322 0.3586 0.4705 0.119 Uiso 1 calc R
H22C H 0.2161 0.2598 0.4690 0.119 Uiso 1 calc R
C23 C 0.4549(5) 0.3517(5) 0.6013(3) 0.0829(16) Uani 1 d .
H23A H 0.5090 0.3673 0.5583 0.124 Uiso 1 calc R
H23B H 0.4329 0.2737 0.5882 0.124 Uiso 1 calc R
H23C H 0.5129 0.3859 0.6675 0.124 Uiso 1 calc R
C24 C 0.3487(8) 0.5157(4) 0.5989(4) 0.117(3) Uani 1 d .
H24A H 0.3948 0.5262 0.5506 0.176 Uiso 1 calc R
H24B H 0.4140 0.5531 0.6625 0.176 Uiso 1 calc R
H24C H 0.2592 0.5450 0.5922 0.176 Uiso 1 calc R
C25 C 0.5043(4) 0.3379(3) 0.9648(3) 0.0430(9) Uani 1 d .
H25A H 0.5485 0.4077 0.9636 0.064 Uiso 1 calc R
H25B H 0.5793 0.3030 0.9931 0.064 Uiso 1 calc R
H25C H 0.4351 0.3489 1.0027 0.064 Uiso 1 calc R
C26 C 0.5298(4) 0.2638(3) 0.8090(3) 0.0427(9) Uani 1 d .
H26A H 0.5656 0.3363 0.8095 0.064 Uiso 1 calc R
H26B H 0.4796 0.2188 0.7435 0.064 Uiso 1 calc R
H26C H 0.6110 0.2321 0.8344 0.064 Uiso 1 calc R

loop_
_atom_type_symbol
_atom_type_description
_atom_type_scat_dispersion_real
_atom_type_scat_dispersion_imag
_atom_type_scat_source
C C 0.0033 0.0016 'International Tables Vol C Tables 4.2.6.8 and 6.1.1.4'
H H 0.0000 0.0000 'International Tables Vol C Tables 4.2.6.8 and 6.1.1.4'
N N 0.0061 0.0033 'International Tables Vol C Tables 4.2.6.8 and 6.1.1.4'
Si Si 0.0817 0.0704 'International Tables Vol C Tables 4.2.6.8 and 6.1.1.4'
Zr Zr -2.9673 0.5597 'International Tables Vol C Tables 4.2.6.8 and 6.1.1.4'

loop_
_geom_angle_atom_site_label_1
_geom_angle_atom_site_label_2
_geom_angle_atom_site_label_3
_geom_angle
_geom_angle_publ_flag
N5 Zr1 N1 109.75(9) y
N5 Zr1 N4 99.96(10) y
N1 Zr1 N4 114.44(10) y
N5 Zr1 N3 107.11(10) y
N1 Zr1 N3 108.30(9) y
N4 Zr1 N3 116.62(10) y
N5 Zr1 N2 173.21(10) y
N1 Zr1 N2 74.75(8) y
N4 Zr1 N2 73.36(9) y
N3 Zr1 N2 75.53(9) y
N1 Si1 C6 107.99(14) ?
N1 Si1 C5 110.63(14) ?
C6 Si1 C5 107.31(16) ?
N1 Si1 C4 114.35(14) ?
C6 Si1 C4 109.55(15) ?
C5 Si1 C4 106.80(14) ?
N3 Si2 C11 111.45(13) ?
N3 Si2 C12 111.47(14) ?
C11 Si2 C12 105.63(17) ?
N3 Si2 C13 111.71(14) ?
C11 Si2 C13 108.87(15) ?
C12 Si2 C13 107.45(15) ?
N4 Si3 C20 108.84(15) ?
N4 Si3 C19 109.97(16) ?
C20 Si3 C19 107.04(17) ?
N4 Si3 C21 114.89(14) ?
C20 Si3 C21 109.23(17) ?
C19 Si3 C21 106.58(19) ?
C7 N1 Si1 115.59(19) ?
C7 N1 Zr1 111.66(18) ?
Si1 N1 Zr1 128.15(13) ?
C8 N2 C9 113.2(3) ?
C8 N2 C17 111.4(2) ?
C9 N2 C17 110.6(2) ?
C8 N2 Zr1 106.84(17) ?
C9 N2 Zr1 106.06(17) ?
C17 N2 Zr1 108.37(18) ?
C10 N3 Si2 114.04(19) ?
C10 N3 Zr1 113.39(18) ?
Si2 N3 Zr1 132.17(13) ?
C18 N4 Si3 113.7(2) ?
C18 N4 Zr1 114.30(19) ?
Si3 N4 Zr1 129.15(14) ?
C25 N5 C26 109.3(2) ?
C25 N5 Zr1 133.8(2) ?
C26 N5 Zr1 116.9(2) ?
C1 C4 C3 108.0(3) ?
C1 C4 C2 108.9(3) ?
C3 C4 C2 108.5(3) ?
C1 C4 Si1 110.9(2) ?
C3 C4 Si1 110.4(2) ?
C2 C4 Si1 110.1(2) ?
N1 C7 C8 108.8(2) ?
N2 C8 C7 108.6(2) ?
N2 C9 C10 110.0(3) ?
N3 C10 C9 110.6(3) ?
C14 C13 C16 108.2(3) ?
C14 C13 C15 108.8(3) ?
C16 C13 C15 108.5(3) ?
C14 C13 Si2 110.6(2) ?
C16 C13 Si2 110.7(2) ?
C15 C13 Si2 110.0(2) ?
N2 C17 C18 108.7(3) ?
N4 C18 C17 109.0(2) ?
C24 C21 C23 109.3(4) ?
C24 C21 C22 108.1(4) ?
C23 C21 C22 107.1(3) ?
C24 C21 Si3 108.4(3) ?
C23 C21 Si3 111.5(3) ?
C22 C21 Si3 112.4(3) ?

loop_
_geom_bond_atom_site_label_1
_geom_bond_atom_site_label_2
_geom_bond_distance
_geom_bond_publ_flag
Zr1 N5 2.063(2) y
Zr1 N1 2.096(2) y
Zr1 N4 2.124(3) y
Zr1 N3 2.130(2) y
Zr1 N2 2.509(2) y
Si1 N1 1.739(3) ?
Si1 C6 1.874(3) ?
Si1 C5 1.880(3) ?
Si1 C4 1.910(3) ?
Si2 N3 1.746(3) ?
Si2 C11 1.869(3) ?
Si2 C12 1.880(4) ?
Si2 C13 1.911(3) ?
Si3 N4 1.742(3) ?
Si3 C20 1.871(3) ?
Si3 C19 1.887(4) ?
Si3 C21 1.922(4) ?
N1 C7 1.496(4) ?
N2 C8 1.476(4) ?
N2 C9 1.477(4) ?
N2 C17 1.479(4) ?
N3 C10 1.495(4) ?
N4 C18 1.486(4) ?
N5 C25 1.455(4) ?
N5 C26 1.460(4) ?
C1 C4 1.535(4) ?
C2 C4 1.542(5) ?
C3 C4 1.538(4) ?
C7 C8 1.532(4) ?
C9 C10 1.518(4) ?
C13 C14 1.533(5) ?
C13 C16 1.538(4) ?
C13 C15 1.548(4) ?
C17 C18 1.525(4) ?
C21 C24 1.527(6) ?
C21 C23 1.527(6) ?
C21 C22 1.536(6) ?
